data_2237143
loop_
_publ_author_name
'Novina, J. Josephine'
'Vasuki, G.'
'Muthukumar, C.'
'Sabastiyan, A.'
'Crochet, A.'
'Fromm, K. M.'

_publ_section_title
;
 7-[(Morpholin-4-yl)(phenyl)methyl]quinolin-8-ol
;
_journal_coeditor_code GK2537
_journal_issue 1
_journal_name_full 'Acta Crystallographica Section E'
_journal_page_first o45
_journal_paper_doi 10.1107/S1600536812049343
_journal_volume 69
_journal_year 2013
_chemical_formula_iupac 'C20 H20 N2 O2'
_chemical_formula_moiety 'C20 H20 N2 O2'
_chemical_formula_sum 'C20 H20 N2 O2'
_chemical_formula_weight 320.38
_chemical_name_systematic
;
7-[(Morpholin-4-yl)(phenyl)methyl]quinolin-8-ol
;
_space_group_IT_number 41
_symmetry_cell_setting orthorhombic
_symmetry_space_group_name_Hall 'A 2 -2ab'
_symmetry_space_group_name_H-M 'A b a 2'
_atom_sites_solution_hydrogens geom
_atom_sites_solution_primary direct
_atom_sites_solution_secondary difmap
_audit_creation_method SHELXL-97
_cell_angle_alpha 90.00
_cell_angle_beta 90.00
_cell_angle_gamma 90.00
_cell_formula_units_Z 8
_cell_length_a 13.1537(6)
_cell_length_b 31.0875(13)
_cell_length_c 8.3175(3)
_cell_measurement_reflns_used 29594
_cell_measurement_temperature 200(2)
_cell_measurement_theta_max 67.32
_cell_measurement_theta_min 3.36
_cell_volume 3401.2(2)
_computing_cell_refinement 'X-AREA (Stoe & Cie, 2002)'
_computing_data_collection 'X-AREA (Stoe & Cie, 2002)'
_computing_data_reduction 'X-RED32 (Stoe & Cie, 2002)'
_computing_molecular_graphics 'ORTEP-3 (Farrugia, 2012) and <i>Mercury</i> (Macrae <i>et al.</i>, 2008)'
_computing_publication_material 'PLATON (Spek, 2009)'
_computing_structure_refinement 'SHELXL97 (Sheldrick, 2008)'
_computing_structure_solution 'SHELXS97 (Sheldrick, 2008)'
_diffrn_ambient_temperature 200(2)
_diffrn_detector_area_resol_mean 6.67
_diffrn_measured_fraction_theta_full 0.962
_diffrn_measured_fraction_theta_max 0.962
_diffrn_measurement_device_type 'Stoe IPDS 2'
_diffrn_measurement_method 'rotation method'
_diffrn_radiation_monochromator graphite
_diffrn_radiation_source 'fine-focus sealed tube'
_diffrn_radiation_type CuK\a
_diffrn_radiation_wavelength 1.54186
_diffrn_reflns_av_R_equivalents 0.0743
_diffrn_reflns_av_sigmaI/netI 0.0391
_diffrn_reflns_limit_h_max 15
_diffrn_reflns_limit_h_min -15
_diffrn_reflns_limit_k_max 34
_diffrn_reflns_limit_k_min -34
_diffrn_reflns_limit_l_max 9
_diffrn_reflns_limit_l_min -9
_diffrn_reflns_number 12678
_diffrn_reflns_theta_full 64.94
_diffrn_reflns_theta_max 64.94
_diffrn_reflns_theta_min 4.40
_exptl_absorpt_coefficient_mu 0.650
_exptl_absorpt_correction_T_max 0.8975
_exptl_absorpt_correction_T_min 0.6963
_exptl_absorpt_correction_type integration
_exptl_absorpt_process_details
;
(X-SHAPE: Stoe & Cie, 2002)
;
_exptl_crystal_colour brown
_exptl_crystal_density_diffrn 1.251
_exptl_crystal_density_method 'not measured'
_exptl_crystal_description block
_exptl_crystal_F_000 1360
_exptl_crystal_size_max 0.60
_exptl_crystal_size_mid 0.32
_exptl_crystal_size_min 0.17
_refine_diff_density_max 0.161
_refine_diff_density_min -0.136
_refine_ls_abs_structure_details 'Flack (1983), 1273 Friedel pairs'
_refine_ls_abs_structure_Flack -0.05(18)
_refine_ls_extinction_method none
_refine_ls_goodness_of_fit_ref 1.064
_refine_ls_hydrogen_treatment mixed
_refine_ls_matrix_type full
_refine_ls_number_parameters 218
_refine_ls_number_reflns 2776
_refine_ls_number_restraints 1
_refine_ls_restrained_S_all 1.063
_refine_ls_R_factor_all 0.0291
_refine_ls_R_factor_gt 0.0277
_refine_ls_shift/su_max 0.000
_refine_ls_shift/su_mean 0.000
_refine_ls_structure_factor_coef Fsqd
_refine_ls_weighting_details 'calc w=1/[\s^2^(Fo^2^)+(0.0315P)^2^+1.0277P] where P=(Fo^2^+2Fc^2^)/3'
_refine_ls_weighting_scheme calc
_refine_ls_wR_factor_gt 0.0730
_refine_ls_wR_factor_ref 0.0739
_reflns_number_gt 2696
_reflns_number_total 2776
_reflns_threshold_expression I>2sigma(I)
_cod_data_source_file gk2537.cif
_cod_data_source_block I
_cod_original_sg_symbol_Hall 'A 2 -2ac'
_cod_database_code 2237143
_cod_database_fobs_code 2237143

loop_
_symmetry_equiv_pos_as_xyz
'x, y, z'
'-x, -y, z'
'-x+1/2, y+1/2, z'
'x+1/2, -y+1/2, z'
'x, y+1/2, z+1/2'
'-x, -y+1/2, z+1/2'
'-x+1/2, y+1, z+1/2'
'x+1/2, -y+1, z+1/2'

loop_
_atom_site_type_symbol
_atom_site_label
_atom_site_fract_x
_atom_site_fract_y
_atom_site_fract_z
_atom_site_U_iso_or_equiv
_atom_site_adp_type
_atom_site_calc_flag
_atom_site_refinement_flags
_atom_site_occupancy
_atom_site_symmetry_multiplicity
H H1A 0.0489(15) 0.4676(7) 0.270(3) 0.055(6) Uiso d . 1 1
O O1 0.05418(7) 0.44234(3) 0.30675(14) 0.0289(2) Uani d . 1 1
O O2 0.17007(9) 0.23324(3) 0.25602(15) 0.0419(3) Uani d . 1 1
N N1 -0.11876(8) 0.47965(3) 0.18343(15) 0.0273(3) Uani d . 1 1
N N2 0.07402(8) 0.30989(3) 0.37537(14) 0.0238(2) Uani d . 1 1
C C1 -0.20163(10) 0.49659(4) 0.1212(2) 0.0329(3) Uani d . 1 1
H H1 -0.2005 0.5263 0.0942 0.040 Uiso calc R 1 1
C C2 -0.29128(11) 0.47365(5) 0.0923(2) 0.0371(4) Uani d . 1 1
H H2 -0.3488 0.4875 0.0464 0.045 Uiso calc R 1 1
C C3 -0.29459(11) 0.43097(5) 0.1313(2) 0.0357(3) Uani d . 1 1
H H3 -0.3549 0.4148 0.1137 0.043 Uiso calc R 1 1
C C4 -0.20791(10) 0.41094(4) 0.19806(18) 0.0272(3) Uani d . 1 1
C C5 -0.20411(10) 0.36710(4) 0.24473(19) 0.0319(3) Uani d . 1 1
H H5 -0.2622 0.3493 0.2311 0.038 Uiso calc R 1 1
C C6 -0.11734(10) 0.35043(4) 0.30904(18) 0.0285(3) Uani d . 1 1
H H6 -0.1166 0.3211 0.3412 0.034 Uiso calc R 1 1
C C7 -0.02833(10) 0.37537(4) 0.32952(16) 0.0225(3) Uani d . 1 1
C C8 -0.03074(9) 0.41828(4) 0.28592(16) 0.0214(3) Uani d . 1 1
C C9 -0.12057(10) 0.43685(4) 0.22082(16) 0.0230(3) Uani d . 1 1
C C10 0.06862(9) 0.35690(4) 0.40229(17) 0.0224(3) Uani d . 1 1
H H10 0.1280 0.3705 0.3472 0.027 Uiso calc R 1 1
C C11 0.07299(9) 0.36868(4) 0.57945(16) 0.0234(3) Uani d . 1 1
C C12 -0.00026(10) 0.35446(4) 0.68860(19) 0.0284(3) Uani d . 1 1
H H12 -0.0524 0.3355 0.6533 0.034 Uiso calc R 1 1
C C13 0.00197(11) 0.36756(5) 0.8477(2) 0.0364(3) Uani d . 1 1
H H13 -0.0482 0.3575 0.9206 0.044 Uiso calc R 1 1
C C14 0.07713(9) 0.39534(4) 0.90078(15) 0.0433(4) Uani d . 1 1
H H14 0.0784 0.4046 1.0096 0.052 Uiso calc R 1 1
C C15 0.15029(9) 0.40941(4) 0.79385(15) 0.0460(4) Uani d R 1 1
H H15 0.2025 0.4282 0.8296 0.055 Uiso d R 1 1
C C16 0.14802(12) 0.39625(5) 0.6350(2) 0.0356(4) Uani d . 1 1
H H16 0.1987 0.4063 0.5628 0.043 Uiso calc R 1 1
C C17 0.08639(12) 0.30128(5) 0.20274(19) 0.0326(3) Uani d . 1 1
H H17A 0.1505 0.3143 0.1640 0.039 Uiso calc R 1 1
H H17B 0.0294 0.3143 0.1423 0.039 Uiso calc R 1 1
C C18 0.08844(13) 0.25335(5) 0.1737(2) 0.0419(4) Uani d . 1 1
H H18A 0.0234 0.2406 0.2103 0.050 Uiso calc R 1 1
H H18B 0.0951 0.2478 0.0570 0.050 Uiso calc R 1 1
C C19 0.16175(12) 0.24197(5) 0.4233(2) 0.0374(4) Uani d . 1 1
H H19A 0.2197 0.2286 0.4803 0.045 Uiso calc R 1 1
H H19B 0.0984 0.2289 0.4650 0.045 Uiso calc R 1 1
C C20 0.16062(10) 0.28999(5) 0.45816(19) 0.0305(3) Uani d . 1 1
H H20A 0.1549 0.2949 0.5754 0.037 Uiso calc R 1 1
H H20B 0.2248 0.3032 0.4205 0.037 Uiso calc R 1 1

loop_
_atom_site_aniso_label
_atom_site_aniso_U_11
_atom_site_aniso_U_22
_atom_site_aniso_U_33
_atom_site_aniso_U_12
_atom_site_aniso_U_13
_atom_site_aniso_U_23
O1 0.0244(4) 0.0184(5) 0.0438(6) -0.0052(3) -0.0056(4) 0.0051(4)
O2 0.0467(6) 0.0311(5) 0.0478(7) 0.0138(5) -0.0028(5) -0.0093(5)
N1 0.0302(6) 0.0186(5) 0.0330(6) 0.0001(4) -0.0026(5) 0.0014(5)
N2 0.0266(5) 0.0184(5) 0.0264(6) 0.0027(4) -0.0018(4) -0.0012(4)
C1 0.0367(7) 0.0213(7) 0.0408(8) 0.0016(6) -0.0069(7) 0.0043(6)
C2 0.0339(7) 0.0315(8) 0.0461(10) 0.0042(6) -0.0145(7) 0.0012(7)
C3 0.0294(7) 0.0309(7) 0.0467(9) -0.0037(6) -0.0110(6) -0.0011(7)
C4 0.0261(6) 0.0235(6) 0.0318(7) -0.0024(5) -0.0038(6) -0.0012(6)
C5 0.0251(6) 0.0236(7) 0.0471(10) -0.0068(5) -0.0065(6) 0.0010(6)
C6 0.0288(7) 0.0189(6) 0.0377(8) -0.0030(5) -0.0013(6) 0.0038(6)
C7 0.0246(6) 0.0198(6) 0.0230(6) -0.0003(5) 0.0012(5) -0.0006(5)
C8 0.0230(6) 0.0178(6) 0.0235(6) -0.0032(5) 0.0012(5) -0.0014(5)
C9 0.0265(6) 0.0178(6) 0.0246(7) -0.0013(5) 0.0000(5) -0.0022(5)
C10 0.0224(6) 0.0180(6) 0.0269(7) -0.0010(5) 0.0019(5) 0.0000(5)
C11 0.0248(6) 0.0188(6) 0.0265(7) 0.0028(5) -0.0005(5) 0.0016(5)
C12 0.0264(6) 0.0256(7) 0.0333(7) 0.0013(5) 0.0014(6) 0.0029(6)
C13 0.0398(8) 0.0382(8) 0.0313(8) 0.0021(6) 0.0080(7) 0.0062(7)
C14 0.0573(10) 0.0468(9) 0.0258(8) -0.0023(8) 0.0003(7) -0.0043(7)
C15 0.0552(9) 0.0495(10) 0.0331(9) -0.0194(8) -0.0039(8) -0.0075(8)
C16 0.0390(8) 0.0402(8) 0.0276(8) -0.0141(6) 0.0005(6) -0.0010(7)
C17 0.0399(7) 0.0281(7) 0.0298(8) 0.0045(6) -0.0026(6) -0.0033(6)
C18 0.0494(9) 0.0336(8) 0.0428(9) 0.0096(7) -0.0097(8) -0.0104(7)
C19 0.0392(8) 0.0282(7) 0.0449(9) 0.0111(6) -0.0039(7) 0.0006(7)
C20 0.0278(7) 0.0290(7) 0.0346(8) 0.0066(6) -0.0040(6) -0.0004(6)

loop_
_atom_type_symbol
_atom_type_description
_atom_type_scat_dispersion_real
_atom_type_scat_dispersion_imag
_atom_type_scat_source
C C 0.0181 0.0091 'International Tables Vol C Tables 4.2.6.8 and 6.1.1.4'
H H 0.0000 0.0000 'International Tables Vol C Tables 4.2.6.8 and 6.1.1.4'
N N 0.0311 0.0180 'International Tables Vol C Tables 4.2.6.8 and 6.1.1.4'
O O 0.0492 0.0322 'International Tables Vol C Tables 4.2.6.8 and 6.1.1.4'

loop_
_geom_angle_atom_site_label_1
_geom_angle_atom_site_label_2
_geom_angle_atom_site_label_3
_geom_angle
C8 O1 H1A 113.6(14)
C18 O2 C19 109.25(12)
C1 N1 C9 117.67(11)
C20 N2 C17 107.19(11)
C20 N2 C10 112.49(10)
C17 N2 C10 109.45(11)
N1 C1 C2 124.18(12)
N1 C1 H1 117.9
C2 C1 H1 117.9
C3 C2 C1 118.74(13)
C3 C2 H2 120.6
C1 C2 H2 120.6
C2 C3 C4 119.70(13)
C2 C3 H3 120.1
C4 C3 H3 120.1
C3 C4 C9 117.19(12)
C3 C4 C5 124.03(12)
C9 C4 C5 118.78(12)
C6 C5 C4 120.16(12)
C6 C5 H5 119.9
C4 C5 H5 119.9
C5 C6 C7 122.15(12)
C5 C6 H6 118.9
C7 C6 H6 118.9
C8 C7 C6 118.56(11)
C8 C7 C10 119.13(11)
C6 C7 C10 122.28(11)
O1 C8 C7 118.68(11)
O1 C8 C9 120.63(11)
C7 C8 C9 120.69(11)
N1 C9 C4 122.51(12)
N1 C9 C8 117.86(11)
C4 C9 C8 119.63(11)
N2 C10 C11 112.51(11)
N2 C10 C7 110.61(10)
C11 C10 C7 109.03(10)
N2 C10 H10 108.2
C11 C10 H10 108.2
C7 C10 H10 108.2
C16 C11 C12 118.06(13)
C16 C11 C10 119.95(12)
C12 C11 C10 121.89(12)
C13 C12 C11 120.92(13)
C13 C12 H12 119.5
C11 C12 H12 119.5
C12 C13 C14 120.22(13)
C12 C13 H13 119.9
C14 C13 H13 119.9
C15 C14 C13 119.30(8)
C15 C14 H14 120.4
C13 C14 H14 120.4
C14 C15 C16 120.40(8)
C14 C15 H15 119.8
C16 C15 H15 119.8
C15 C16 C11 121.10(13)
C15 C16 H16 119.4
C11 C16 H16 119.4
N2 C17 C18 109.75(13)
N2 C17 H17A 109.7
C18 C17 H17A 109.7
N2 C17 H17B 109.7
C18 C17 H17B 109.7
H17A C17 H17B 108.2
O2 C18 C17 111.81(13)
O2 C18 H18A 109.3
C17 C18 H18A 109.3
O2 C18 H18B 109.3
C17 C18 H18B 109.3
H18A C18 H18B 107.9
O2 C19 C20 112.01(13)
O2 C19 H19A 109.2
C20 C19 H19A 109.2
O2 C19 H19B 109.2
C20 C19 H19B 109.2
H19A C19 H19B 107.9
N2 C20 C19 109.38(12)
N2 C20 H20A 109.8
C19 C20 H20A 109.8
N2 C20 H20B 109.8
C19 C20 H20B 109.8
H20A C20 H20B 108.2

loop_
_geom_bond_atom_site_label_1
_geom_bond_atom_site_label_2
_geom_bond_distance
O1 C8 1.3554(15)
O1 H1A 0.85(2)
O2 C18 1.4185(19)
O2 C19 1.422(2)
N1 C1 1.3165(18)
N1 C9 1.3668(17)
N2 C20 1.4680(17)
N2 C17 1.4696(19)
N2 C10 1.4802(16)
C1 C2 1.399(2)
C1 H1 0.9500
C2 C3 1.367(2)
C2 H2 0.9500
C3 C4 1.4125(19)
C3 H3 0.9500
C4 C9 1.4157(18)
C4 C5 1.418(2)
C5 C6 1.363(2)
C5 H5 0.9500
C6 C7 1.4145(18)
C6 H6 0.9500
C7 C8 1.3829(17)
C7 C10 1.5238(18)
C8 C9 1.4221(18)
C10 C11 1.5195(18)
C10 H10 1.0000
C11 C16 1.386(2)
C11 C12 1.3957(19)
C12 C13 1.385(2)
C12 H12 0.9500
C13 C14 1.385(2)
C13 H13 0.9500
C14 C15 1.3815
C14 H14 0.9500
C15 C16 1.383(2)
C15 H15 0.9500
C16 H16 0.9500
C17 C18 1.510(2)
C17 H17A 0.9900
C17 H17B 0.9900
C18 H18A 0.9900
C18 H18B 0.9900
C19 C20 1.521(2)
C19 H19A 0.9900
C19 H19B 0.9900
C20 H20A 0.9900
C20 H20B 0.9900

loop_
_geom_hbond_atom_site_label_D
_geom_hbond_atom_site_label_H
_geom_hbond_atom_site_label_A
_geom_hbond_site_symmetry_A
_geom_hbond_distance_DH
_geom_hbond_distance_HA
_geom_hbond_distance_DA
_geom_hbond_angle_DHA
O1 H1A N1 2_565 0.85(2) 2.01(2) 2.7668(14) 148(18)

loop_
_geom_torsion_atom_site_label_1
_geom_torsion_atom_site_label_2
_geom_torsion_atom_site_label_3
_geom_torsion_atom_site_label_4
_geom_torsion
C9 N1 C1 C2 0.5(2)
N1 C1 C2 C3 0.4(3)
C1 C2 C3 C4 -0.6(3)
C2 C3 C4 C9 -0.1(2)
C2 C3 C4 C5 179.03(16)
C3 C4 C5 C6 -179.64(15)
C9 C4 C5 C6 -0.5(2)
C4 C5 C6 C7 -1.0(2)
C5 C6 C7 C8 1.5(2)
C5 C6 C7 C10 179.64(13)
C6 C7 C8 O1 179.42(12)
C10 C7 C8 O1 1.21(19)
C6 C7 C8 C9 -0.45(19)
C10 C7 C8 C9 -178.66(12)
C1 N1 C9 C4 -1.3(2)
C1 N1 C9 C8 179.12(14)
C3 C4 C9 N1 1.1(2)
C5 C4 C9 N1 -178.08(14)
C3 C4 C9 C8 -179.32(14)
C5 C4 C9 C8 1.5(2)
O1 C8 C9 N1 -1.29(19)
C7 C8 C9 N1 178.58(13)
O1 C8 C9 C4 179.12(12)
C7 C8 C9 C4 -1.0(2)
C20 N2 C10 C11 -51.69(15)
C17 N2 C10 C11 -170.73(11)
C20 N2 C10 C7 -173.89(11)
C17 N2 C10 C7 67.06(14)
C8 C7 C10 N2 -155.26(12)
C6 C7 C10 N2 26.60(17)
C8 C7 C10 C11 80.52(15)
C6 C7 C10 C11 -97.63(14)
N2 C10 C11 C16 122.96(13)
C7 C10 C11 C16 -113.94(14)
N2 C10 C11 C12 -60.73(15)
C7 C10 C11 C12 62.37(15)
C16 C11 C12 C13 0.05(19)
C10 C11 C12 C13 -176.33(13)
C11 C12 C13 C14 0.4(2)
C12 C13 C14 C15 -0.71(17)
C13 C14 C15 C16 0.63(11)
C14 C15 C16 C11 -0.20(18)
C12 C11 C16 C15 -0.1(2)
C10 C11 C16 C15 176.31(13)
C20 N2 C17 C18 59.61(15)
C10 N2 C17 C18 -178.12(11)
C19 O2 C18 C17 57.69(18)
N2 C17 C18 O2 -60.32(18)
C18 O2 C19 C20 -57.41(16)
C17 N2 C20 C19 -58.99(15)
C10 N2 C20 C19 -179.34(12)
O2 C19 C20 N2 59.55(16)

loop_
_cod_related_entry_id
_cod_related_entry_database
_cod_related_entry_code
1 ChemSpider 3657764
